data_7245266
loop_
_publ_author_name
'Ahsan, Mollah Rohan'
'Mukherjee, Arijit'

_publ_section_title
;
 Ternary and quaternary cocrystals of 2,7-dihydroxynaphthalene: systematic
 design with a large synthon module
;
_journal_name_full CrystEngComm
_journal_paper_doi 10.1039/D2CE00735E
_journal_year 2022
_chemical_formula_moiety 'C16 H10, 4(C10 H8 O2), 4(C8 H12 N2), 2(H2 O)'
_chemical_formula_sum 'C88 H94 N8 O10'
_chemical_formula_weight 1423.71
_space_group_crystal_system monoclinic
_space_group_IT_number 14
_space_group_name_Hall '-P 2ybc'
_space_group_name_H-M_alt 'P 1 21/c 1'
_atom_sites_solution_hydrogens mixed
_atom_sites_solution_primary dual
_audit_creation_date 2022-07-08
_audit_creation_method
;
Olex2 1.5
(compiled 2022.04.07 svn.rca3783a0 for OlexSys, GUI svn.r6498)
;
_audit_update_record
;
2022-07-08 deposited with the CCDC.	2022-07-19 downloaded from the CCDC.
;
_cell_angle_alpha 90
_cell_angle_beta 106.7440(10)
_cell_angle_gamma 90
_cell_formula_units_Z 2
_cell_length_a 18.66900(10)
_cell_length_b 8.65540(10)
_cell_length_c 24.2320(2)
_cell_measurement_reflns_used 26416
_cell_measurement_temperature 123
_cell_measurement_theta_max 79.4380
_cell_measurement_theta_min 3.9020
_cell_volume 3749.58(6)
_computing_cell_refinement 'CrysAlisPro 1.171.39.20a (Rigaku OD, 2015)'
_computing_data_collection 'CrysAlisPro 1.171.39.20a (Rigaku OD, 2015)'
_computing_data_reduction 'CrysAlisPro 1.171.39.20a (Rigaku OD, 2015)'
_computing_molecular_graphics 'Olex2 1.5 (Dolomanov et al., 2009)'
_computing_publication_material 'Olex2 1.5 (Dolomanov et al., 2009)'
_computing_structure_refinement 'SHELXL 2018/3 (Sheldrick, 2015)'
_computing_structure_solution 'SHELXT 2018/2 (Sheldrick, 2018)'
_diffrn_ambient_temperature 123
_diffrn_detector 'CCD plate'
_diffrn_measured_fraction_theta_full 1.000
_diffrn_measured_fraction_theta_max 0.990
_diffrn_measurement_details
;
List of Runs (angles in degrees, time in seconds):

  # Type    Start    End  Width  t~exp~   \w     \q     \k     \f   Frames
#--------------------------------------------------------------------------
  1  \w    -30.00  21.00   0.50    0.50    --    0.00 -57.00  60.00  102
  2  \w    -80.00  19.00   0.50    0.50    --    0.00 -37.00 120.00  198
  3  \w    -32.00  30.00   0.50    0.50    --    0.00  82.00-120.00  124
  4  \w    -85.00 -16.00   0.50    0.50    --    0.00 -57.00-150.00  138
  5  \w    -16.00  23.00   0.50    0.50    --    0.00  37.00  90.00   78
  6  \w     29.00  89.00   0.50    0.50    --    0.00  37.00  90.00  120
  7  \w     18.00  86.00   0.50    1.46    --  107.20 -61.00 -60.00  136
  8  \w    108.00 197.00   0.50    1.46    --  107.20  15.00  60.00  178
  9  \w     77.00 103.00   0.50    1.46    --  107.20  77.00 -90.00   52
 10  \w     20.00 124.00   0.50    1.46    --  107.20 -61.00 150.00  208
 11  \w     18.00 110.00   0.50    1.46    --  107.20 -15.00  30.00  184
 12  \w     20.00  46.00   0.50    1.46    --  107.20 -82.00  60.00   52
 13  \w     56.00 140.00   0.50    1.46    --  107.20 -82.00  60.00  168
 14  \w     67.00 117.00   0.50    1.46    --  107.20 -82.00-120.00  100
 15  \w     50.00  79.00   0.50    1.46    --  107.20 -82.00 150.00   58
 16  \w     52.00 127.00   0.50    1.46    --  107.20 -30.00  30.00  150
 17  \w     57.00 134.00   0.50    1.46    --  107.20 -82.00   0.00  154
 18  \w     21.00  54.00   0.50    1.46    --  107.20 -82.00   0.00   66
 19  \w    107.00 132.00   0.50    1.46    --  107.20 -61.00 -60.00   50
 20  \w     97.00 123.00   0.50    1.46    --  107.20 -82.00 120.00   52
 21  \w     84.00 110.00   0.50    1.46    --  107.20 -82.00 150.00   52
 22  \w     19.00  44.00   0.50    1.46    --  107.20 -61.00 -30.00   50
 23  \w     65.00 128.00   0.50    1.46    --  107.20 -61.00 -30.00  126
 24  \w     33.00 125.00   0.50    1.46    --  107.20 -45.00 150.00  184
 25  \w     82.00 107.00   0.50    1.46    --  107.20 -82.00  30.00   50
 26  \w     96.00 121.00   0.50    1.46    --  107.20 -82.00-180.00   50
 27  \w     19.00 121.00   0.50    1.46    --  107.20 -82.00 -60.00  204
 28  \w     88.00 130.00   0.50    1.46    --  107.20  30.00  30.00   84
 29  \w    145.00 171.00   0.50    1.46    --  107.20  30.00  30.00   52
 30  \w     97.00 180.00   0.50    1.46    --  107.20  30.00   0.00  166
;
_diffrn_measurement_device 'four-circle diffractometer'
_diffrn_measurement_device_type 'XtaLAB Pro: Kappa dual home/near'
_diffrn_measurement_method '\w scans'
_diffrn_orient_matrix_type 'CrysAlisPro convention (1999,Acta A55,543-557)'
_diffrn_orient_matrix_UB_11 -0.0182702000
_diffrn_orient_matrix_UB_12 0.1414434000
_diffrn_orient_matrix_UB_13 -0.0401893000
_diffrn_orient_matrix_UB_21 -0.0104229000
_diffrn_orient_matrix_UB_22 0.0989424000
_diffrn_orient_matrix_UB_23 0.0499679000
_diffrn_orient_matrix_UB_31 0.0835890000
_diffrn_orient_matrix_UB_32 0.0433079000
_diffrn_orient_matrix_UB_33 0.0171768000
_diffrn_radiation_monochromator graphite
_diffrn_radiation_probe x-ray
_diffrn_radiation_type 'Cu K\a'
_diffrn_radiation_wavelength 1.54184
_diffrn_reflns_av_R_equivalents 0.0358
_diffrn_reflns_av_unetI/netI 0.0240
_diffrn_reflns_Laue_measured_fraction_full 1.000
_diffrn_reflns_Laue_measured_fraction_max 0.990
_diffrn_reflns_limit_h_max 23
_diffrn_reflns_limit_h_min -22
_diffrn_reflns_limit_k_max 11
_diffrn_reflns_limit_k_min -10
_diffrn_reflns_limit_l_max 30
_diffrn_reflns_limit_l_min -30
_diffrn_reflns_number 45842
_diffrn_reflns_point_group_measured_fraction_full 1.000
_diffrn_reflns_point_group_measured_fraction_max 0.990
_diffrn_reflns_theta_full 67.684
_diffrn_reflns_theta_max 79.810
_diffrn_reflns_theta_min 3.899
_diffrn_source 'fine-focus sealed X-ray tube'
_diffrn_source_type 'Enhance (Cu) X-ray Source'
_exptl_absorpt_coefficient_mu 0.661
_exptl_absorpt_correction_T_max 1.00000
_exptl_absorpt_correction_T_min 0.71911
_exptl_absorpt_correction_type multi-scan
_exptl_absorpt_process_details
;
CrysAlisPro 1.171.39.20a (Rigaku Oxford Diffraction, 2015)
Empirical absorption correction using spherical harmonics,
 implemented in SCALE3 ABSPACK scaling algorithm.
;
_exptl_crystal_colour brown
_exptl_crystal_colour_primary brown
_exptl_crystal_density_diffrn 1.261
_exptl_crystal_description block
_exptl_crystal_F_000 1516
_exptl_crystal_preparation SDG
_exptl_crystal_recrystallization_method 'SLOW EVAPORATION'
_exptl_crystal_size_max 0.3
_exptl_crystal_size_mid 0.2
_exptl_crystal_size_min 0.2
_refine_diff_density_max 0.278
_refine_diff_density_min -0.342
_refine_diff_density_rms 0.043
_refine_ls_extinction_method none
_refine_ls_goodness_of_fit_ref 1.041
_refine_ls_hydrogen_treatment mixed
_refine_ls_matrix_type full
_refine_ls_number_parameters 655
_refine_ls_number_reflns 8071
_refine_ls_number_restraints 0
_refine_ls_restrained_S_all 1.041
_refine_ls_R_factor_all 0.0401
_refine_ls_R_factor_gt 0.0380
_refine_ls_shift/su_max 0.001
_refine_ls_shift/su_mean 0.000
_refine_ls_structure_factor_coef Fsqd
_refine_ls_weighting_details 'w=1/[\s^2^(Fo^2^)+(0.0509P)^2^+1.2002P] where P=(Fo^2^+2Fc^2^)/3'
_refine_ls_weighting_scheme calc
_refine_ls_wR_factor_gt 0.1007
_refine_ls_wR_factor_ref 0.1025
_reflns_Friedel_coverage 0.000
_reflns_number_gt 7520
_reflns_number_total 8071
_reflns_threshold_expression 'I > 2\s(I)'
_cod_data_source_file d2ce00735e2.cif
_cod_data_source_block exp_970_am-r-20c
_cod_database_code 7245266
_shelx_shelxl_version_number 2018/3
_shelx_space_group_comment
;
The symmetry employed for this shelxl refinement is uniquely defined
by the following loop, which should always be used as a source of
symmetry information in preference to the above space-group names.
They are only intended as comments.
;
_shelx_estimated_absorpt_t_max 0.879
_shelx_estimated_absorpt_t_min 0.826
_olex2_refinement_description
;
1. Fixed Uiso
 At 1.5 times of:
  All C(H,H,H) groups
2.a Idealised Me refined as rotating group:
 C38(H38A,H38B,H38C)
;
_olex2_submission_special_instructions 'No special instructions were received'
_oxdiff_exptl_absorpt_empirical_details
;
Empirical correction (ABSPACK) includes:
- Absorption correction using spherical harmonics
- Frame scaling
;
_oxdiff_exptl_absorpt_empirical_full_max 2.038
_oxdiff_exptl_absorpt_empirical_full_min 0.569

loop_
_space_group_symop_operation_xyz
'x, y, z'
'-x, y+1/2, -z+1/2'
'-x, -y, -z'
'x, -y-1/2, z-1/2'

loop_
_atom_site_label
_atom_site_type_symbol
_atom_site_fract_x
_atom_site_fract_y
_atom_site_fract_z
_atom_site_U_iso_or_equiv
_atom_site_adp_type
_atom_site_occupancy
_atom_site_site_symmetry_order
_atom_site_calc_flag
_atom_site_refinement_flags_posn
_atom_site_refinement_flags_adp
_atom_site_refinement_flags_occupancy
_atom_site_disorder_assembly
_atom_site_disorder_group
O2 O 0.87475(4) 0.92420(9) 0.59149(3) 0.02548(17) Uani 1 1 d . . . . .
O4 O 0.93919(4) -0.09146(10) 0.25237(4) 0.02755(18) Uani 1 1 d . . . . .
O5 O 1.01633(5) 0.15530(10) 0.30325(4) 0.03007(18) Uani 1 1 d . . . . .
O3 O 0.66037(5) 0.26815(10) 0.36831(4) 0.03127(19) Uani 1 1 d . . . . .
O1 O 0.50457(5) 0.87037(11) 0.63579(4) 0.0337(2) Uani 1 1 d . . . . .
N8 N 0.83129(5) 0.68565(10) 0.51497(4) 0.02182(18) Uani 1 1 d . . . . .
N7 N 0.37517(5) 0.38474(11) 0.49381(4) 0.0264(2) Uani 1 1 d . . . . .
N9 N 0.76909(5) 0.45446(11) 0.43834(4) 0.02390(19) Uani 1 1 d . . . . .
N6 N 0.45332(5) 0.61782(11) 0.56370(4) 0.02473(19) Uani 1 1 d . . . . .
C18 C 0.69414(6) 0.95923(11) 0.62548(4) 0.0200(2) Uani 1 1 d . . . . .
C27 C 0.85003(6) 0.03539(12) 0.29148(4) 0.0208(2) Uani 1 1 d . . . . .
C23 C 0.72129(6) -0.05961(12) 0.26443(4) 0.0208(2) Uani 1 1 d . . . . .
C28 C 0.77599(6) 0.04660(11) 0.29575(4) 0.0191(2) Uani 1 1 d . . . . .
C39 C 0.82322(6) 0.54297(12) 0.53412(4) 0.0210(2) Uani 1 1 d . . . . .
C29 C 0.75546(6) 0.15932(12) 0.33096(4) 0.0210(2) Uani 1 1 d . . . . .
C26 C 0.86843(6) -0.07742(12) 0.25812(4) 0.0214(2) Uani 1 1 d . . . . .
C17 C 0.74794(6) 0.90960(12) 0.59793(4) 0.0206(2) Uani 1 1 d . . . . .
C16 C 0.81854(6) 0.97285(12) 0.61353(4) 0.0215(2) Uani 1 1 d . . . . .
C20 C 0.68344(6) 0.16492(13) 0.33482(4) 0.0231(2) Uani 1 1 d . . . . .
C40 C 0.79136(6) 0.42548(12) 0.49519(5) 0.0220(2) Uani 1 1 d . . . . .
C19 C 0.62219(6) 0.88999(12) 0.61318(4) 0.0214(2) Uani 1 1 d . . . . .
C24 C 0.74293(6) -0.17604(13) 0.23138(4) 0.0241(2) Uani 1 1 d . . . . .
C13 C 0.71403(6) 1.07752(12) 0.66806(4) 0.0228(2) Uani 1 1 d . . . . .
C15 C 0.83786(6) 1.09208(12) 0.65518(5) 0.0246(2) Uani 1 1 d . . . . .
C32 C 0.40332(6) 0.36294(13) 0.55073(5) 0.0251(2) Uani 1 1 d . . . . .
C43 C 0.77881(6) 0.59555(13) 0.41920(5) 0.0241(2) Uani 1 1 d . . . . .
C44 C 0.81007(6) 0.71360(12) 0.45810(5) 0.0230(2) Uani 1 1 d . . . . .
C35 C 0.38539(6) 0.52170(13) 0.47142(5) 0.0248(2) Uani 1 1 d . . . . .
C22 C 0.64737(6) -0.04874(13) 0.26900(5) 0.0252(2) Uani 1 1 d . . . . .
C36 C 0.42520(6) 0.63983(13) 0.50668(5) 0.0244(2) Uani 1 1 d . . . . .
C10 C 0.57330(6) 0.93400(13) 0.64305(5) 0.0247(2) Uani 1 1 d . . . . .
C49 C 0.99007(6) 0.51949(12) 0.47020(5) 0.0240(2) Uani 1 1 d . . . . .
C14 C 0.78655(6) 1.14322(13) 0.68138(5) 0.0259(2) Uani 1 1 d . . . . .
C21 C 0.62849(6) 0.06023(14) 0.30315(5) 0.0261(2) Uani 1 1 d . . . . .
C25 C 0.81484(6) -0.18632(12) 0.22845(4) 0.0238(2) Uani 1 1 d . . . . .
C48 C 0.99867(6) 0.67361(13) 0.45279(5) 0.0267(2) Uani 1 1 d . . . . .
C31 C 0.44220(6) 0.48138(13) 0.58634(5) 0.0251(2) Uani 1 1 d . . . . .
C50 C 0.96167(6) 0.40375(13) 0.42768(5) 0.0271(2) Uani 1 1 d . . . . .
C38 C 0.84928(6) 0.51813(13) 0.59811(5) 0.0270(2) Uani 1 1 d . . . . .
H38A H 0.811063 0.555715 0.615327 0.041 Uiso 1 1 calc R U . . .
H38B H 0.896020 0.574804 0.614522 0.041 Uiso 1 1 calc R U . . .
H38C H 0.857756 0.407653 0.606250 0.041 Uiso 1 1 calc R U . . .
C12 C 0.66107(7) 1.12336(13) 0.69668(5) 0.0280(2) Uani 1 1 d . . . . .
C41 C 0.78005(7) 0.26452(13) 0.51394(5) 0.0290(2) Uani 1 1 d . . . . .
C46 C 1.04612(6) 0.75161(13) 0.55316(5) 0.0294(2) Uani 1 1 d . . . . .
C11 C 0.59284(7) 1.05316(14) 0.68497(5) 0.0290(2) Uani 1 1 d . . . . .
C45 C 0.81969(7) 0.87471(14) 0.43854(6) 0.0309(2) Uani 1 1 d . . . . .
C47 C 1.02753(7) 0.78763(13) 0.49658(6) 0.0304(2) Uani 1 1 d . . . . .
C42 C 0.75437(8) 0.62146(16) 0.35522(5) 0.0332(3) Uani 1 1 d . . . . .
C51 C 0.94225(7) 0.44510(15) 0.36934(5) 0.0322(3) Uani 1 1 d . . . . .
C30 C 0.47217(8) 0.46246(17) 0.65045(5) 0.0348(3) Uani 1 1 d . . . . .
C52 C 0.95080(7) 0.59583(16) 0.35272(6) 0.0343(3) Uani 1 1 d . . . . .
C34 C 0.35313(7) 0.54041(16) 0.40744(5) 0.0340(3) Uani 1 1 d . . . . .
C53 C 0.97876(7) 0.70933(14) 0.39378(6) 0.0319(3) Uani 1 1 d . . . . .
C33 C 0.39208(8) 0.20660(15) 0.57361(6) 0.0345(3) Uani 1 1 d . . . . .
C37 C 0.43669(7) 0.79537(15) 0.48348(6) 0.0338(3) Uani 1 1 d . . . . .
H17 H 0.7345(7) 0.8273(16) 0.5693(6) 0.026(3) Uiso 1 1 d . . . . .
H27 H 0.8890(7) 0.1084(16) 0.3127(6) 0.023(3) Uiso 1 1 d . . . . .
H25 H 0.8287(8) -0.2654(17) 0.2054(6) 0.032(4) Uiso 1 1 d . . . . .
H14 H 0.7993(8) 1.2254(17) 0.7108(6) 0.030(3) Uiso 1 1 d . . . . .
H29 H 0.7931(8) 0.2324(16) 0.3529(6) 0.027(3) Uiso 1 1 d . . . . .
H24 H 0.7053(8) -0.2524(17) 0.2116(6) 0.031(3) Uiso 1 1 d . . . . .
H19 H 0.6083(7) 0.8093(16) 0.5840(6) 0.026(3) Uiso 1 1 d . . . . .
H22 H 0.6096(8) -0.1238(17) 0.2466(6) 0.030(3) Uiso 1 1 d . . . . .
H21 H 0.5778(8) 0.0648(17) 0.3068(6) 0.032(4) Uiso 1 1 d . . . . .
H46 H 1.0653(9) 0.8310(19) 0.5822(6) 0.038(4) Uiso 1 1 d . . . . .
H12 H 0.6744(8) 1.2038(18) 0.7259(6) 0.034(4) Uiso 1 1 d . . . . .
H15 H 0.8897(8) 1.1341(17) 0.6647(6) 0.031(4) Uiso 1 1 d . . . . .
H41A H 0.8286(10) 0.214(2) 0.5312(7) 0.047(4) Uiso 1 1 d . . . . .
H47 H 1.0349(9) 0.8951(19) 0.4844(7) 0.039(4) Uiso 1 1 d . . . . .
H41B H 0.7536(9) 0.2633(19) 0.5429(7) 0.044(4) Uiso 1 1 d . . . . .
H11 H 0.5558(9) 1.0829(18) 0.7049(7) 0.040(4) Uiso 1 1 d . . . . .
H51 H 0.9235(9) 0.3636(19) 0.3382(7) 0.041(4) Uiso 1 1 d . . . . .
H45A H 0.8473(10) 0.940(2) 0.4726(8) 0.056(5) Uiso 1 1 d . . . . .
H52 H 0.9377(9) 0.621(2) 0.3108(7) 0.046(4) Uiso 1 1 d . . . . .
H53 H 0.9856(9) 0.8151(19) 0.3824(7) 0.039(4) Uiso 1 1 d . . . . .
H42A H 0.7156(10) 0.701(2) 0.3445(7) 0.049(5) Uiso 1 1 d . . . . .
H2 H 0.8578(10) 0.843(2) 0.5648(8) 0.051(5) Uiso 1 1 d . . . . .
H45B H 0.8491(10) 0.876(2) 0.4110(7) 0.050(5) Uiso 1 1 d . . . . .
H5A H 1.0493(11) 0.144(2) 0.3385(8) 0.056(5) Uiso 1 1 d . . . . .
H34A H 0.3233(10) 0.636(2) 0.3981(7) 0.051(5) Uiso 1 1 d . . . . .
H45C H 0.7709(11) 0.921(2) 0.4191(8) 0.057(5) Uiso 1 1 d . . . . .
H5B H 1.0314(10) 0.239(2) 0.2876(8) 0.057(5) Uiso 1 1 d . . . . .
H33A H 0.3595(11) 0.141(2) 0.5425(8) 0.057(5) Uiso 1 1 d . . . . .
H4 H 0.9681(11) -0.003(2) 0.2694(8) 0.062(5) Uiso 1 1 d . . . . .
H3 H 0.7001(11) 0.323(2) 0.3897(8) 0.054(5) Uiso 1 1 d . . . . .
H30A H 0.4946(11) 0.561(2) 0.6677(8) 0.064(6) Uiso 1 1 d . . . . .
H42B H 0.7964(10) 0.661(2) 0.3425(8) 0.055(5) Uiso 1 1 d . . . . .
H37A H 0.4780(12) 0.852(2) 0.5078(9) 0.070(6) Uiso 1 1 d . . . . .
H1 H 0.4945(10) 0.787(2) 0.6101(8) 0.057(5) Uiso 1 1 d . . . . .
H33B H 0.3686(10) 0.215(2) 0.6047(8) 0.052(5) Uiso 1 1 d . . . . .
H41C H 0.7495(10) 0.207(2) 0.4826(8) 0.057(5) Uiso 1 1 d . . . . .
H33C H 0.4395(11) 0.154(2) 0.5900(8) 0.064(5) Uiso 1 1 d . . . . .
H34B H 0.3203(10) 0.445(2) 0.3902(8) 0.057(5) Uiso 1 1 d . . . . .
H30B H 0.5084(11) 0.379(2) 0.6609(8) 0.059(5) Uiso 1 1 d . . . . .
H37B H 0.4475(11) 0.789(2) 0.4456(9) 0.065(6) Uiso 1 1 d . . . . .
H34C H 0.3911(11) 0.552(2) 0.3880(8) 0.063(5) Uiso 1 1 d . . . . .
H37C H 0.3914(12) 0.856(3) 0.4762(9) 0.074(6) Uiso 1 1 d . . . . .
H30C H 0.4331(11) 0.437(2) 0.6684(8) 0.065(6) Uiso 1 1 d . . . . .
H42C H 0.7340(11) 0.527(3) 0.3343(9) 0.068(6) Uiso 1 1 d . . . . .

loop_
_atom_site_aniso_label
_atom_site_aniso_U_11
_atom_site_aniso_U_22
_atom_site_aniso_U_33
_atom_site_aniso_U_23
_atom_site_aniso_U_13
_atom_site_aniso_U_12
O2 0.0248(4) 0.0240(4) 0.0293(4) -0.0045(3) 0.0104(3) -0.0028(3)
O4 0.0240(4) 0.0272(4) 0.0341(4) -0.0059(3) 0.0126(3) 0.0001(3)
O5 0.0246(4) 0.0284(4) 0.0361(5) 0.0015(3) 0.0070(3) -0.0048(3)
O3 0.0263(4) 0.0347(5) 0.0348(4) -0.0117(4) 0.0120(3) 0.0018(3)
O1 0.0254(4) 0.0342(5) 0.0450(5) -0.0138(4) 0.0155(4) -0.0055(3)
N8 0.0223(4) 0.0194(4) 0.0253(4) 0.0002(3) 0.0094(3) 0.0024(3)
N7 0.0257(4) 0.0235(5) 0.0305(5) -0.0021(4) 0.0090(4) 0.0033(4)
N9 0.0273(4) 0.0214(4) 0.0239(4) -0.0010(3) 0.0089(4) 0.0037(3)
N6 0.0207(4) 0.0233(4) 0.0301(5) -0.0010(4) 0.0073(3) 0.0025(3)
C18 0.0243(5) 0.0155(4) 0.0192(5) 0.0025(4) 0.0045(4) 0.0022(4)
C27 0.0215(5) 0.0188(5) 0.0213(5) -0.0003(4) 0.0048(4) -0.0011(4)
C23 0.0226(5) 0.0206(5) 0.0183(4) 0.0010(4) 0.0044(4) -0.0002(4)
C28 0.0221(5) 0.0183(5) 0.0166(4) 0.0025(4) 0.0048(4) 0.0010(4)
C39 0.0211(5) 0.0201(5) 0.0232(5) 0.0018(4) 0.0085(4) 0.0037(4)
C29 0.0217(5) 0.0199(5) 0.0203(5) -0.0009(4) 0.0043(4) 0.0000(4)
C26 0.0224(5) 0.0211(5) 0.0215(5) 0.0021(4) 0.0076(4) 0.0022(4)
C17 0.0252(5) 0.0160(5) 0.0198(5) -0.0003(4) 0.0051(4) 0.0005(4)
C16 0.0258(5) 0.0176(5) 0.0219(5) 0.0024(4) 0.0084(4) 0.0013(4)
C20 0.0252(5) 0.0232(5) 0.0216(5) -0.0001(4) 0.0077(4) 0.0034(4)
C40 0.0238(5) 0.0195(5) 0.0241(5) 0.0005(4) 0.0090(4) 0.0040(4)
C19 0.0244(5) 0.0167(5) 0.0219(5) -0.0010(4) 0.0045(4) 0.0016(4)
C24 0.0259(5) 0.0240(5) 0.0210(5) -0.0038(4) 0.0046(4) -0.0033(4)
C13 0.0274(5) 0.0181(5) 0.0219(5) -0.0010(4) 0.0057(4) 0.0007(4)
C15 0.0263(5) 0.0197(5) 0.0265(5) -0.0004(4) 0.0055(4) -0.0035(4)
C32 0.0235(5) 0.0228(5) 0.0308(5) 0.0015(4) 0.0106(4) 0.0042(4)
C43 0.0265(5) 0.0239(5) 0.0234(5) 0.0022(4) 0.0095(4) 0.0062(4)
C44 0.0245(5) 0.0204(5) 0.0264(5) 0.0032(4) 0.0110(4) 0.0050(4)
C35 0.0224(5) 0.0250(5) 0.0278(5) 0.0002(4) 0.0085(4) 0.0056(4)
C22 0.0220(5) 0.0271(5) 0.0251(5) -0.0023(4) 0.0043(4) -0.0038(4)
C36 0.0204(5) 0.0230(5) 0.0311(5) 0.0026(4) 0.0095(4) 0.0048(4)
C10 0.0229(5) 0.0218(5) 0.0287(5) -0.0010(4) 0.0067(4) 0.0007(4)
C49 0.0192(5) 0.0211(5) 0.0329(6) -0.0009(4) 0.0094(4) 0.0027(4)
C14 0.0311(6) 0.0198(5) 0.0257(5) -0.0046(4) 0.0062(4) -0.0024(4)
C21 0.0203(5) 0.0309(6) 0.0276(5) -0.0002(4) 0.0075(4) 0.0001(4)
C25 0.0291(5) 0.0219(5) 0.0208(5) -0.0035(4) 0.0079(4) 0.0008(4)
C48 0.0233(5) 0.0224(5) 0.0359(6) 0.0008(4) 0.0110(4) 0.0036(4)
C31 0.0216(5) 0.0260(5) 0.0285(5) 0.0012(4) 0.0083(4) 0.0046(4)
C50 0.0224(5) 0.0252(5) 0.0338(6) -0.0026(4) 0.0083(4) 0.0018(4)
C38 0.0311(6) 0.0267(5) 0.0227(5) 0.0012(4) 0.0068(4) 0.0011(4)
C12 0.0322(6) 0.0247(5) 0.0273(5) -0.0074(4) 0.0088(4) 0.0000(4)
C41 0.0378(6) 0.0191(5) 0.0306(6) 0.0009(4) 0.0109(5) 0.0009(5)
C46 0.0282(5) 0.0220(5) 0.0374(6) -0.0063(5) 0.0086(5) -0.0011(4)
C11 0.0302(6) 0.0281(6) 0.0312(6) -0.0062(5) 0.0128(5) 0.0017(4)
C45 0.0377(6) 0.0218(5) 0.0362(6) 0.0060(5) 0.0152(5) 0.0025(5)
C47 0.0299(6) 0.0205(5) 0.0422(7) -0.0006(5) 0.0125(5) 0.0003(4)
C42 0.0424(7) 0.0341(6) 0.0235(5) 0.0034(5) 0.0100(5) 0.0065(5)
C51 0.0295(6) 0.0337(6) 0.0327(6) -0.0047(5) 0.0079(5) 0.0019(5)
C30 0.0349(6) 0.0390(7) 0.0283(6) 0.0028(5) 0.0056(5) 0.0030(5)
C52 0.0326(6) 0.0379(7) 0.0322(6) 0.0036(5) 0.0091(5) 0.0062(5)
C34 0.0338(6) 0.0377(7) 0.0292(6) 0.0013(5) 0.0071(5) 0.0074(5)
C53 0.0312(6) 0.0274(6) 0.0390(6) 0.0066(5) 0.0132(5) 0.0056(5)
C33 0.0387(7) 0.0248(6) 0.0425(7) 0.0050(5) 0.0157(6) 0.0010(5)
C37 0.0319(6) 0.0263(6) 0.0430(7) 0.0075(5) 0.0107(5) 0.0009(5)

loop_
_atom_type_symbol
_atom_type_description
_atom_type_scat_dispersion_real
_atom_type_scat_dispersion_imag
_atom_type_scat_source
C C 0.0181 0.0091 'International Tables Vol C Tables 4.2.6.8 and 6.1.1.4'
H H 0.0000 0.0000 'International Tables Vol C Tables 4.2.6.8 and 6.1.1.4'
N N 0.0311 0.0180 'International Tables Vol C Tables 4.2.6.8 and 6.1.1.4'
O O 0.0492 0.0322 'International Tables Vol C Tables 4.2.6.8 and 6.1.1.4'

loop_
_geom_angle_atom_site_label_1
_geom_angle_atom_site_label_2
_geom_angle_atom_site_label_3
_geom_angle
_geom_angle_site_symmetry_1
_geom_angle_site_symmetry_3
_geom_angle_publ_flag
C16 O2 H2 110.6(11) . . ?
C26 O4 H4 108.9(11) . . ?
H5A O5 H5B 105.9(16) . . ?
C20 O3 H3 109.8(12) . . ?
C10 O1 H1 113.6(11) . . ?
C44 N8 C39 119.44(9) . . ?
C35 N7 C32 118.80(10) . . ?
C43 N9 C40 119.58(9) . . ?
C36 N6 C31 118.97(10) . . ?
C17 C18 C13 119.00(9) . . ?
C19 C18 C17 121.75(9) . . ?
C19 C18 C13 119.21(9) . . ?
C28 C27 H27 120.3(8) . . ?
C26 C27 C28 120.38(9) . . ?
C26 C27 H27 119.3(8) . . ?
C24 C23 C28 118.96(9) . . ?
C24 C23 C22 122.24(10) . . ?
C22 C23 C28 118.76(9) . . ?
C27 C28 C23 118.84(9) . . ?
C27 C28 C29 121.88(9) . . ?
C29 C28 C23 119.27(9) . . ?
N8 C39 C40 120.26(9) . . ?
N8 C39 C38 116.97(9) . . ?
C40 C39 C38 122.76(9) . . ?
C28 C29 H29 119.6(8) . . ?
C20 C29 C28 120.24(10) . . ?
C20 C29 H29 120.1(8) . . ?
O4 C26 C25 116.79(9) . . ?
C27 C26 O4 122.27(9) . . ?
C27 C26 C25 120.94(10) . . ?
C18 C17 H17 118.8(8) . . ?
C16 C17 C18 120.04(9) . . ?
C16 C17 H17 121.1(8) . . ?
O2 C16 C17 123.36(9) . . ?
O2 C16 C15 115.75(9) . . ?
C17 C16 C15 120.88(10) . . ?
O3 C20 C29 123.27(10) . . ?
O3 C20 C21 116.07(9) . . ?
C29 C20 C21 120.66(10) . . ?
N9 C40 C39 120.14(10) . . ?
N9 C40 C41 117.10(10) . . ?
C39 C40 C41 122.76(10) . . ?
C18 C19 H19 119.4(8) . . ?
C10 C19 C18 120.29(10) . . ?
C10 C19 H19 120.3(8) . . ?
C23 C24 H24 118.3(8) . . ?
C25 C24 C23 121.32(10) . . ?
C25 C24 H24 120.3(8) . . ?
C14 C13 C18 119.07(10) . . ?
C14 C13 C12 122.08(10) . . ?
C12 C13 C18 118.84(10) . . ?
C16 C15 H15 117.6(8) . . ?
C14 C15 C16 119.91(10) . . ?
C14 C15 H15 122.5(8) . . ?
N7 C32 C31 120.73(10) . . ?
N7 C32 C33 116.89(11) . . ?
C31 C32 C33 122.37(11) . . ?
N9 C43 C44 120.35(10) . . ?
N9 C43 C42 117.61(10) . . ?
C44 C43 C42 122.03(10) . . ?
N8 C44 C43 120.19(10) . . ?
N8 C44 C45 117.74(10) . . ?
C43 C44 C45 122.06(10) . . ?
N7 C35 C36 120.75(10) . . ?
N7 C35 C34 116.86(10) . . ?
C36 C35 C34 122.38(11) . . ?
C23 C22 H22 117.7(8) . . ?
C21 C22 C23 121.30(10) . . ?
C21 C22 H22 121.0(8) . . ?
N6 C36 C35 120.37(10) . . ?
N6 C36 C37 117.26(10) . . ?
C35 C36 C37 122.36(10) . . ?
O1 C10 C19 124.43(10) . . ?
O1 C10 C11 115.16(10) . . ?
C19 C10 C11 120.41(10) . . ?
C49 C49 C50 120.03(13) 3_766 . ?
C48 C49 C49 120.29(13) . 3_766 ?
C48 C49 C50 119.68(10) . . ?
C13 C14 H14 118.0(8) . . ?
C15 C14 C13 121.05(10) . . ?
C15 C14 H14 121.0(8) . . ?
C20 C21 H21 119.6(9) . . ?
C22 C21 C20 119.76(10) . . ?
C22 C21 H21 120.6(9) . . ?
C26 C25 H25 120.0(9) . . ?
C24 C25 C26 119.51(10) . . ?
C24 C25 H25 120.5(9) . . ?
C49 C48 C47 118.42(11) . . ?
C53 C48 C49 119.29(11) . . ?
C53 C48 C47 122.29(11) . . ?
N6 C31 C32 120.37(10) . . ?
N6 C31 C30 117.60(11) . . ?
C32 C31 C30 122.03(11) . . ?
C49 C50 C46 118.25(10) . 3_766 ?
C51 C50 C49 118.95(11) . . ?
C51 C50 C46 122.80(11) . 3_766 ?
C39 C38 H38A 109.5 . . ?
C39 C38 H38B 109.5 . . ?
C39 C38 H38C 109.5 . . ?
H38A C38 H38B 109.5 . . ?
H38A C38 H38C 109.5 . . ?
H38B C38 H38C 109.5 . . ?
C13 C12 H12 119.2(9) . . ?
C11 C12 C13 120.93(10) . . ?
C11 C12 H12 119.8(9) . . ?
C40 C41 H41A 110.4(10) . . ?
C40 C41 H41B 112.1(10) . . ?
C40 C41 H41C 110.6(11) . . ?
H41A C41 H41B 106.7(13) . . ?
H41A C41 H41C 111.9(15) . . ?
H41B C41 H41C 105.0(14) . . ?
C50 C46 H46 118.3(9) 3_766 . ?
C47 C46 C50 121.43(11) . 3_766 ?
C47 C46 H46 120.3(9) . . ?
C10 C11 H11 117.9(9) . . ?
C12 C11 C10 120.27(10) . . ?
C12 C11 H11 121.8(9) . . ?
C44 C45 H45A 110.0(11) . . ?
C44 C45 H45B 111.6(10) . . ?
C44 C45 H45C 110.4(11) . . ?
H45A C45 H45B 107.2(14) . . ?
H45A C45 H45C 110.5(15) . . ?
H45B C45 H45C 107.0(14) . . ?
C48 C47 H47 118.5(9) . . ?
C46 C47 C48 121.59(11) . . ?
C46 C47 H47 119.9(9) . . ?
C43 C42 H42A 111.1(10) . . ?
C43 C42 H42B 110.1(11) . . ?
C43 C42 H42C 111.5(12) . . ?
H42A C42 H42B 105.5(15) . . ?
H42A C42 H42C 107.8(15) . . ?
H42B C42 H42C 110.7(16) . . ?
C50 C51 H51 120.3(9) . . ?
C52 C51 C50 120.99(12) . . ?
C52 C51 H51 118.6(9) . . ?
C31 C30 H30A 109.3(12) . . ?
C31 C30 H30B 112.0(11) . . ?
C31 C30 H30C 112.4(11) . . ?
H30A C30 H30B 110.5(16) . . ?
H30A C30 H30C 106.5(16) . . ?
H30B C30 H30C 105.9(16) . . ?
C51 C52 C53 120.53(12) . . ?
C51 C52 H52 119.2(10) . . ?
C53 C52 H52 120.2(10) . . ?
C35 C34 H34A 111.0(10) . . ?
C35 C34 H34B 110.0(10) . . ?
C35 C34 H34C 112.5(11) . . ?
H34A C34 H34B 110.3(14) . . ?
H34A C34 H34C 104.2(15) . . ?
H34B C34 H34C 108.6(15) . . ?
C48 C53 H53 118.5(9) . . ?
C52 C53 C48 120.56(11) . . ?
C52 C53 H53 121.0(9) . . ?
C32 C33 H33A 110.6(11) . . ?
C32 C33 H33B 111.2(11) . . ?
C32 C33 H33C 111.5(12) . . ?
H33A C33 H33B 108.1(15) . . ?
H33A C33 H33C 109.2(16) . . ?
H33B C33 H33C 106.1(15) . . ?
C36 C37 H37A 113.8(13) . . ?
C36 C37 H37B 112.6(12) . . ?
C36 C37 H37C 110.0(13) . . ?
H37A C37 H37B 104.7(17) . . ?
H37A C37 H37C 110.2(18) . . ?
H37B C37 H37C 105.1(17) . . ?

loop_
_geom_bond_atom_site_label_1
_geom_bond_atom_site_label_2
_geom_bond_distance
_geom_bond_site_symmetry_2
_geom_bond_publ_flag
O2 C16 1.3737(13) . ?
O2 H2 0.943(19) . ?
O4 C26 1.3731(12) . ?
O4 H4 0.96(2) . ?
O5 H5A 0.90(2) . ?
O5 H5B 0.90(2) . ?
O3 C20 1.3578(13) . ?
O3 H3 0.907(19) . ?
O1 C10 1.3603(13) . ?
O1 H1 0.94(2) . ?
N8 C39 1.3429(13) . ?
N8 C44 1.3416(14) . ?
N7 C32 1.3404(15) . ?
N7 C35 1.3400(15) . ?
N9 C40 1.3428(14) . ?
N9 C43 1.3371(14) . ?
N6 C36 1.3427(14) . ?
N6 C31 1.3432(15) . ?
C18 C17 1.4232(14) . ?
C18 C19 1.4218(15) . ?
C18 C13 1.4246(14) . ?
C27 C28 1.4189(14) . ?
C27 C26 1.3730(14) . ?
C27 H27 0.989(13) . ?
C23 C28 1.4204(14) . ?
C23 C24 1.4166(15) . ?
C23 C22 1.4189(15) . ?
C28 C29 1.4195(14) . ?
C39 C40 1.3982(15) . ?
C39 C38 1.5008(14) . ?
C29 C20 1.3753(15) . ?
C29 H29 0.981(14) . ?
C26 C25 1.4113(15) . ?
C17 C16 1.3757(15) . ?
C17 H17 0.976(14) . ?
C16 C15 1.4156(15) . ?
C20 C21 1.4173(15) . ?
C40 C41 1.4991(15) . ?
C19 C10 1.3722(15) . ?
C19 H19 0.974(14) . ?
C24 C25 1.3674(15) . ?
C24 H24 0.982(15) . ?
C13 C14 1.4174(15) . ?
C13 C12 1.4182(15) . ?
C15 C14 1.3663(16) . ?
C15 H15 0.997(15) . ?
C32 C31 1.4005(16) . ?
C32 C33 1.4999(16) . ?
C43 C44 1.3988(16) . ?
C43 C42 1.5015(15) . ?
C44 C45 1.5001(15) . ?
C35 C36 1.4007(16) . ?
C35 C34 1.5015(16) . ?
C22 C21 1.3664(16) . ?
C22 H22 0.997(14) . ?
C36 C37 1.4979(16) . ?
C10 C11 1.4195(16) . ?
C49 C49 1.424(2) 3_766 ?
C49 C48 1.4221(16) . ?
C49 C50 1.4253(16) . ?
C14 H14 0.986(15) . ?
C21 H21 0.977(15) . ?
C25 H25 0.964(15) . ?
C48 C47 1.4356(17) . ?
C48 C53 1.4043(17) . ?
C31 C30 1.5008(16) . ?
C50 C46 1.4435(16) 3_766 ?
C50 C51 1.4011(17) . ?
C38 H38A 0.9800 . ?
C38 H38B 0.9800 . ?
C38 H38C 0.9800 . ?
C12 C11 1.3653(17) . ?
C12 H12 0.973(15) . ?
C41 H41A 0.984(17) . ?
C41 H41B 0.969(17) . ?
C41 H41C 0.950(19) . ?
C46 C47 1.3502(18) . ?
C46 H46 0.975(16) . ?
C11 H11 0.984(16) . ?
C45 H45A 1.011(19) . ?
C45 H45B 0.980(18) . ?
C45 H45C 0.981(19) . ?
C47 H47 0.998(17) . ?
C42 H42A 0.981(18) . ?
C42 H42B 0.984(19) . ?
C42 H42C 0.98(2) . ?
C51 C52 1.3881(18) . ?
C51 H51 1.019(16) . ?
C30 H30A 0.98(2) . ?
C30 H30B 0.97(2) . ?
C30 H30C 0.98(2) . ?
C52 C53 1.3886(19) . ?
C52 H52 0.999(17) . ?
C34 H34A 0.989(19) . ?
C34 H34B 1.044(19) . ?
C34 H34C 0.96(2) . ?
C53 H53 0.974(16) . ?
C33 H33A 1.00(2) . ?
C33 H33B 0.977(18) . ?
C33 H33C 0.97(2) . ?
C37 H37A 0.96(2) . ?
C37 H37B 1.00(2) . ?
C37 H37C 0.96(2) . ?

loop_
_geom_hbond_atom_site_label_D
_geom_hbond_atom_site_label_H
_geom_hbond_atom_site_label_A
_geom_hbond_distance_DH
_geom_hbond_distance_HA
_geom_hbond_distance_DA
_geom_hbond_angle_DHA
_geom_hbond_site_symmetry_A
_geom_hbond_publ_flag
O2 H2 N8 0.943(19) 1.795(19) 2.7373(12) 176.5(16) . yes
O5 H5A O2 0.90(2) 1.96(2) 2.8506(12) 167.4(18) 3_766 yes
O5 H5B O4 0.90(2) 1.93(2) 2.8206(12) 174.9(17) 2_755 yes
O4 H4 O5 0.96(2) 1.71(2) 2.6707(12) 176.0(18) . yes
O3 H3 N9 0.907(19) 1.86(2) 2.7596(13) 169.8(17) . yes
O1 H1 N6 0.94(2) 1.87(2) 2.7897(13) 166.4(17) . yes

loop_
_geom_torsion_atom_site_label_1
_geom_torsion_atom_site_label_2
_geom_torsion_atom_site_label_3
_geom_torsion_atom_site_label_4
_geom_torsion
_geom_torsion_site_symmetry_1
_geom_torsion_site_symmetry_2
_geom_torsion_site_symmetry_3
_geom_torsion_site_symmetry_4
_geom_torsion_publ_flag
O2 C16 C15 C14 -177.12(10) . . . . ?
O4 C26 C25 C24 -178.43(10) . . . . ?
O3 C20 C21 C22 -179.13(10) . . . . ?
O1 C10 C11 C12 178.75(11) . . . . ?
N8 C39 C40 N9 0.44(15) . . . . ?
N8 C39 C40 C41 -179.27(10) . . . . ?
N7 C32 C31 N6 -1.50(16) . . . . ?
N7 C32 C31 C30 177.91(10) . . . . ?
N7 C35 C36 N6 -0.50(15) . . . . ?
N7 C35 C36 C37 -178.91(10) . . . . ?
N9 C43 C44 N8 0.70(16) . . . . ?
N9 C43 C44 C45 -178.02(10) . . . . ?
C18 C17 C16 O2 175.83(9) . . . . ?
C18 C17 C16 C15 -2.67(15) . . . . ?
C18 C19 C10 O1 -177.44(10) . . . . ?
C18 C19 C10 C11 2.42(16) . . . . ?
C18 C13 C14 C15 -1.72(16) . . . . ?
C18 C13 C12 C11 1.70(17) . . . . ?
C27 C28 C29 C20 -178.83(10) . . . . ?
C27 C26 C25 C24 2.29(16) . . . . ?
C23 C28 C29 C20 0.29(15) . . . . ?
C23 C24 C25 C26 -1.07(16) . . . . ?
C23 C22 C21 C20 -0.02(17) . . . . ?
C28 C27 C26 O4 179.38(9) . . . . ?
C28 C27 C26 C25 -1.38(15) . . . . ?
C28 C23 C24 C25 -1.01(16) . . . . ?
C28 C23 C22 C21 -0.65(16) . . . . ?
C28 C29 C20 O3 178.99(10) . . . . ?
C28 C29 C20 C21 -0.98(16) . . . . ?
C39 N8 C44 C43 0.93(15) . . . . ?
C39 N8 C44 C45 179.70(9) . . . . ?
C29 C20 C21 C22 0.85(17) . . . . ?
C26 C27 C28 C23 -0.72(15) . . . . ?
C26 C27 C28 C29 178.41(9) . . . . ?
C17 C18 C19 C10 175.98(10) . . . . ?
C17 C18 C13 C14 0.53(15) . . . . ?
C17 C18 C13 C12 -178.09(10) . . . . ?
C17 C16 C15 C14 1.49(16) . . . . ?
C16 C15 C14 C13 0.74(17) . . . . ?
C40 N9 C43 C44 -1.75(15) . . . . ?
C40 N9 C43 C42 178.83(10) . . . . ?
C19 C18 C17 C16 -176.00(9) . . . . ?
C19 C18 C13 C14 178.23(10) . . . . ?
C19 C18 C13 C12 -0.40(15) . . . . ?
C19 C10 C11 C12 -1.13(18) . . . . ?
C24 C23 C28 C27 1.89(14) . . . . ?
C24 C23 C28 C29 -177.26(9) . . . . ?
C24 C23 C22 C21 177.05(10) . . . . ?
C13 C18 C17 C16 1.64(15) . . . . ?
C13 C18 C19 C10 -1.65(15) . . . . ?
C13 C12 C11 C10 -0.96(18) . . . . ?
C32 N7 C35 C36 0.44(15) . . . . ?
C32 N7 C35 C34 179.74(10) . . . . ?
C43 N9 C40 C39 1.19(15) . . . . ?
C43 N9 C40 C41 -179.08(10) . . . . ?
C44 N8 C39 C40 -1.48(14) . . . . ?
C44 N8 C39 C38 178.89(9) . . . . ?
C35 N7 C32 C31 0.53(15) . . . . ?
C35 N7 C32 C33 -178.57(10) . . . . ?
C22 C23 C28 C27 179.67(9) . . . . ?
C22 C23 C28 C29 0.51(14) . . . . ?
C22 C23 C24 C25 -178.70(10) . . . . ?
C36 N6 C31 C32 1.42(15) . . . . ?
C36 N6 C31 C30 -178.02(10) . . . . ?
C49 C49 C48 C47 -0.13(18) 3_766 . . . ?
C49 C49 C48 C53 179.95(12) 3_766 . . . ?
C49 C49 C50 C46 0.02(18) 3_766 . . 3_766 ?
C49 C49 C50 C51 179.76(12) 3_766 . . . ?
C49 C48 C47 C46 -0.21(17) . . . . ?
C49 C48 C53 C52 0.13(17) . . . . ?
C49 C50 C51 C52 0.44(17) . . . . ?
C14 C13 C12 C11 -176.88(11) . . . . ?
C48 C49 C50 C46 179.79(10) . . . 3_766 ?
C48 C49 C50 C51 -0.47(16) . . . . ?
C31 N6 C36 C35 -0.46(15) . . . . ?
C31 N6 C36 C37 178.03(10) . . . . ?
C50 C49 C48 C47 -179.90(10) . . . . ?
C50 C49 C48 C53 0.18(16) . . . . ?
C50 C46 C47 C48 0.43(18) 3_766 . . . ?
C50 C51 C52 C53 -0.13(19) . . . . ?
C38 C39 C40 N9 -179.96(9) . . . . ?
C38 C39 C40 C41 0.33(16) . . . . ?
C12 C13 C14 C15 176.86(11) . . . . ?
C46 C50 C51 C52 -179.82(11) 3_766 . . . ?
C47 C48 C53 C52 -179.78(11) . . . . ?
C42 C43 C44 N8 -179.91(10) . . . . ?
C42 C43 C44 C45 1.37(17) . . . . ?
C51 C52 C53 C48 -0.16(18) . . . . ?
C34 C35 C36 N6 -179.76(10) . . . . ?
C34 C35 C36 C37 1.84(16) . . . . ?
C53 C48 C47 C46 179.71(11) . . . . ?
C33 C32 C31 N6 177.55(10) . . . . ?
C33 C32 C31 C30 -3.03(17) . . . . ?
